data_7002647
loop_
_publ_author_name
'Inglis, Ross'
'Taylor, Stephanie M.'
'Jones, Leigh F.'
'Papaefstathiou, Giannis S.'
'Perlepes, Spyros P.'
'Datta, Saiti'
'Hill, Stephen'
'Wernsdorfer, Wolfgang'
'Brechin, Euan K.'

_publ_section_related_literature
;
?
;
_publ_section_title
;
 Twisting, bending, stretching: strategies for making ferromagnetic
 [MnIII3] triangles
;
_journal_issue 42
_journal_name_full 'Dalton Transactions'
_journal_page_first 9157
_journal_paper_doi 10.1039/b911820a
_journal_year 2009
_chemical_absolute_configuration ad
_chemical_compound_source 'Ross Inglis, RI1737'
_chemical_formula_moiety 'C54 H66 Cl1 Mn3 N6 O11'
_chemical_formula_sum 'C54 H66 Cl Mn3 N6 O11'
_chemical_formula_weight 1175.39
_space_group_IT_number 161
_symmetry_cell_setting trigonal
_symmetry_space_group_name_Hall 'R 3 -2"c'
_symmetry_space_group_name_H-M 'R 3 c :H'
_atom_sites_solution_hydrogens geom
_atom_sites_solution_primary direct
_audit_creation_date 08-11-17
_audit_creation_method CRYSTALS_ver_12.85
_cell_angle_alpha 90
_cell_angle_beta 90
_cell_angle_gamma 120
_cell_formula_units_Z 12
_cell_length_a 19.5188(15)
_cell_length_b 19.5188(15)
_cell_length_c 50.368(4)
_cell_measurement_reflns_used 9897
_cell_measurement_temperature 150
_cell_measurement_theta_max 26
_cell_measurement_theta_min 2
_cell_volume 16618(2)
_computing_cell_refinement 'SAINT (Siemens ,1995)'
_computing_data_collection 'SMART (Siemens, 1993)'
_computing_data_reduction 'SAINT (Siemens ,1995)'
_computing_molecular_graphics 'CAMERON (Watkin et al., 1996)'
_computing_publication_material 'CRYSTALS (Betteridge et al., 2003)'
_computing_structure_refinement 'CRYSTALS (Betteridge et al., 2003)'
_computing_structure_solution 'SHELXS 86 (Sheldrick, 1986)'
_diffrn_ambient_temperature 150
_diffrn_measured_fraction_theta_full 0.999
_diffrn_measured_fraction_theta_max 0.999
_diffrn_measurement_device 'Bruker SMART'
_diffrn_measurement_device_type Area
_diffrn_measurement_method \w
_diffrn_radiation_monochromator graphite
_diffrn_radiation_type 'Mo K\a'
_diffrn_radiation_wavelength 0.71073
_diffrn_reflns_av_R_equivalents 0.054
_diffrn_reflns_limit_h_max 24
_diffrn_reflns_limit_h_min -24
_diffrn_reflns_limit_k_max 23
_diffrn_reflns_limit_k_min -24
_diffrn_reflns_limit_l_max 62
_diffrn_reflns_limit_l_min -62
_diffrn_reflns_number 59229
_diffrn_reflns_theta_full 26.428
_diffrn_reflns_theta_max 26.428
_diffrn_reflns_theta_min 1.451
_diffrn_standards_number 0
_exptl_absorpt_coefficient_mu 0.785
_exptl_absorpt_correction_T_max 0.88
_exptl_absorpt_correction_T_min 0.49
_exptl_absorpt_correction_type multi-scan
_exptl_absorpt_process_details 'SADABS (Siemens, 1996)'
_exptl_crystal_colour 'dark green'
_exptl_crystal_density_diffrn 1.409
_exptl_crystal_density_method 'not measured'
_exptl_crystal_description needle
_exptl_crystal_F_000 7344
_exptl_crystal_recrystallization_method
;
Slow evaporation of MeOH solution
;
_exptl_crystal_size_max 0.69
_exptl_crystal_size_mid 0.17
_exptl_crystal_size_min 0.16
_refine_diff_density_max 1.30
_refine_diff_density_min -0.98
_refine_ls_abs_structure_details 'Flack (1983), 3766 Friedel-pairs'
_refine_ls_abs_structure_Flack 0.039(15)
_refine_ls_extinction_method None
_refine_ls_goodness_of_fit_ref 0.7379
_refine_ls_hydrogen_treatment constr
_refine_ls_matrix_type full
_refine_ls_number_parameters 452
_refine_ls_number_reflns 7543
_refine_ls_number_restraints 13
_refine_ls_R_factor_all 0.0443
_refine_ls_R_factor_gt 0.0384
_refine_ls_shift/su_max 0.000805
_refine_ls_structure_factor_coef Fsqd
_refine_ls_weighting_details
;
Method= Modified Sheldrick
w=1/[\s^2^(F^2^) + ( 0.00P)^2^ + 0.00P]
,where P=(max(Fo^2^,0) + 2Fc^2^)/3
;
_refine_ls_weighting_scheme calc
_refine_ls_wR_factor_all 0.0825
_refine_ls_wR_factor_gt 0.0789
_refine_ls_wR_factor_ref 0.0825
_reflns_limit_h_max 0
_reflns_limit_h_min -21
_reflns_limit_k_max 24
_reflns_limit_k_min 0
_reflns_limit_l_max 62
_reflns_limit_l_min -62
_reflns_number_gt 6730
_reflns_number_total 7571
_reflns_threshold_expression I>2.0\s(I)
_oxford_diffrn_Wilson_B_factor 0.00
_oxford_diffrn_Wilson_scale 0.00
_oxford_refine_ls_r_factor_ref 0.0443
_oxford_refine_ls_scale 0.077856(10)
_oxford_reflns_number_all 7543
_oxford_reflns_threshold_expression_ref I>-10.0\s(I)
_oxford_structure_analysis_title 'eb8176 in R3c'
_cod_data_source_file b911820a.txt
_cod_data_source_block eb8176
_cod_depositor_comments
;
The following automatic conversions were performed:
'_symmetry_cell_setting' value 'Trigonal' changed to 'trigonal' according
to '/home/saulius/struct/CIF-dictionaries/cif_core.dic' dictionary named
'cif_core.dic' version 2.4.1 from 2010-06-29.

Automatic conversion script
Id: cif_fix_enum 1527 2010-12-29 10:47:43Z saulius 
;
_cod_original_cell_volume 16619(2)
_cod_original_sg_symbol_H-M 'R 3 c '
_cod_original_formula_sum 'C54 H66 Cl1 Mn3 N6 O11'
_cod_database_code 7002647

loop_
_symmetry_equiv_pos_as_xyz
x,y,z
x+1/3,y+2/3,z+2/3
x+2/3,y+1/3,z+1/3
-y,x-y,z
-y+1/3,x-y+2/3,z+2/3
-y+2/3,x-y+1/3,z+1/3
-x+y,-x,z
-x+y+1/3,-x+2/3,z+2/3
-x+y+2/3,-x+1/3,z+1/3
-x+y,y,z+1/2
-x+y+1/3,y+2/3,z+7/6
-x+y+2/3,y+1/3,z+5/6
x,x-y,z+1/2
x+1/3,x-y+2/3,z+7/6
x+2/3,x-y+1/3,z+5/6
-y,-x,z+1/2
-y+1/3,-x+2/3,z+7/6
-y+2/3,-x+1/3,z+5/6

loop_
_atom_site_label
_atom_site_type_symbol
_atom_site_fract_x
_atom_site_fract_y
_atom_site_fract_z
_atom_site_U_iso_or_equiv
_atom_site_occupancy
_atom_site_adp_type
_atom_site_refinement_flags_posn
_atom_site_refinement_flags_adp
_atom_site_refinement_flags_occupancy
_atom_site_disorder_assembly
_atom_site_disorder_group
_oxford_atom_site_special_shape
_atom_site_attached_hydrogens
Mn1 Mn 0.96726(3) 0.89167(3) 0.09177(3) 0.0232 1.0000 Uani . . . . . . .
O2 O 1.0000 1.0000 0.09756(8) 0.0242 1.0000 Uani S T . . . . .
O3 O 0.93793(15) 0.78823(15) 0.08276(6) 0.0324 1.0000 Uani . . . . . . .
C4 C 0.9736(2) 0.7622(2) 0.06656(7) 0.0277 1.0000 Uani . . . . . . .
C5 C 0.9281(3) 0.6862(2) 0.05565(8) 0.0355 1.0000 Uani . . . . . . .
C6 C 0.9619(3) 0.6543(2) 0.03930(8) 0.0394 1.0000 Uani . . . . . . .
C7 C 1.0414(3) 0.6957(2) 0.03375(9) 0.0426 1.0000 Uani . . . . . . .
C8 C 1.0869(3) 0.7695(2) 0.04420(8) 0.0356 1.0000 Uani . . . . . . .
C9 C 1.0560(2) 0.8052(2) 0.06082(7) 0.0296 1.0000 Uani . . . . . . .
C10 C 1.1079(2) 0.8838(2) 0.07159(7) 0.0263 1.0000 Uani . . . . . . .
N11 N 1.08015(17) 0.92171(17) 0.08484(6) 0.0245 1.0000 Uani . . . . . . .
O12 O 0.85983(14) 0.86570(14) 0.09517(6) 0.0299 1.0000 Uani . . . . . . .
C13 C 1.1961(2) 0.9251(2) 0.06631(9) 0.0365 1.0000 Uani . . . . . . .
C14 C 1.2151(3) 0.9713(3) 0.04019(10) 0.0579 1.0000 Uani . . . . . . .
Cl15 Cl 1.0000 1.0000 0.03429(4) 0.0254 1.0000 Uani S T . . . . .
O16 O 0.96369(16) 0.91969(15) 0.04412(5) 0.0315 1.0000 Uani . . . . . . .
O17 O 1.0000 1.0000 0.00595(9) 0.0339 1.0000 Uani S T . . . . .
N18 N 0.96620(19) 0.85982(17) 0.13534(7) 0.0287 1.0000 Uani . . . . . . .
C19 C 0.9223(3) 0.8725(2) 0.15271(8) 0.0388 1.0000 Uani . . . . . . .
C20 C 0.9178(3) 0.8533(2) 0.17933(8) 0.0425 1.0000 Uani . . . . . . .
C21 C 0.9590(2) 0.8184(2) 0.18891(8) 0.0349 1.0000 Uani . . . . . . .
C22 C 1.0023(3) 0.8039(2) 0.17080(9) 0.0418 1.0000 Uani . . . . . . .
C23 C 1.0047(2) 0.8245(2) 0.14453(9) 0.0378 1.0000 Uani . . . . . . .
C24 C 0.9561(4) 0.7958(3) 0.21825(10) 0.0633 1.0000 Uani . U . . . . .
C25 C 0.9162(4) 0.7037(3) 0.21987(11) 0.0829 1.0000 Uani . U . . . . .
C26 C 0.9026(4) 0.8142(3) 0.23508(9) 0.0741 1.0000 Uani . . . . . . .
C27 C 1.0344(4) 0.8409(5) 0.22919(12) 0.1168 1.0000 Uani . U . . . . .
H81 H 1.1396 0.7973 0.0399 0.0476 1.0000 Uiso R . . . . . .
H71 H 1.0640 0.6740 0.0226 0.0566 1.0000 Uiso R . . . . . .
H61 H 0.9322 0.6056 0.0320 0.0506 1.0000 Uiso R . . . . . .
H51 H 0.8763 0.6567 0.0595 0.0420 1.0000 Uiso R . . . . . .
H131 H 1.2238 0.9605 0.0810 0.0465 1.0000 Uiso R . . . . . .
H132 H 1.2143 0.8877 0.0655 0.0466 1.0000 Uiso R . . . . . .
H143 H 1.2707 0.9946 0.0368 0.0888 1.0000 Uiso R . . . . . .
H141 H 1.2029 1.0116 0.0418 0.0884 1.0000 Uiso R . . . . . .
H142 H 1.1854 0.9379 0.0259 0.0890 1.0000 Uiso R . . . . . .
H231 H 1.0348 0.8135 0.1324 0.0469 1.0000 Uiso R . . . . . .
H221 H 1.0301 0.7807 0.1764 0.0515 1.0000 Uiso R . . . . . .
H201 H 0.8875 0.8632 0.1904 0.0532 1.0000 Uiso R . . . . . .
H191 H 0.8940 0.8955 0.1465 0.0508 1.0000 Uiso R . . . . . .
H262 H 0.8992 0.7931 0.2531 0.0948 1.0000 Uiso R . . . . . .
H261 H 0.9238 0.8716 0.2358 0.0954 1.0000 Uiso R . . . . . .
H263 H 0.8505 0.7884 0.2274 0.0951 1.0000 Uiso R . . . . . .
H252 H 0.9225 0.6917 0.2384 0.1434 1.0000 Uiso R . . . . . .
H253 H 0.9459 0.6874 0.2081 0.1434 1.0000 Uiso R . . . . . .
H251 H 0.8588 0.6782 0.2153 0.1429 1.0000 Uiso R . . . . . .
H272 H 1.0321 0.8136 0.2460 0.1457 1.0000 Uiso R . . . . . .
H271 H 1.0492 0.8973 0.2314 0.1428 1.0000 Uiso R . . . . . .
H273 H 1.0686 0.8339 0.2169 0.1452 1.0000 Uiso R . . . . . .
Mn101 Mn 0.44389(3) 0.72134(4) 0.01319(3) 0.0227 1.0000 Uani . . . . . . .
O102 O 0.3333 0.6667 0.01848(9) 0.0236 1.0000 Uani S T . . . . .
O103 O 0.55028(14) 0.77110(15) 0.00360(5) 0.0296 1.0000 Uani . . . . . . .
C104 C 0.58083(19) 0.7487(2) -0.01550(8) 0.0249 1.0000 Uani . . . . . . .
C105 C 0.6443(2) 0.8071(2) -0.02987(8) 0.0329 1.0000 Uani . . . . . . .
C106 C 0.6815(2) 0.7890(2) -0.04951(9) 0.0358 1.0000 Uani . . . . . . .
C107 C 0.6556(2) 0.7103(2) -0.05581(8) 0.0334 1.0000 Uani . . . . . . .
C108 C 0.5935(2) 0.6515(2) -0.04179(8) 0.0297 1.0000 Uani . . . . . . .
C109 C 0.5543(2) 0.6680(2) -0.02167(7) 0.0240 1.0000 Uani . . . . . . .
C110 C 0.4864(2) 0.6033(2) -0.00807(7) 0.0230 1.0000 Uani . . . . . . .
N111 N 0.43783(16) 0.61750(17) 0.00512(6) 0.0222 1.0000 Uani . . . . . . .
O112 O 0.44653(13) 0.82114(14) 0.01696(5) 0.0257 1.0000 Uani . . . . . . .
C113 C 0.4703(2) 0.5191(2) -0.00993(8) 0.0310 1.0000 Uani . . . . . . .
C114 C 0.4115(3) 0.4728(2) -0.03201(10) 0.0490 1.0000 Uani . . . . . . .
Cl115 Cl 0.3333 0.6667 -0.04436(4) 0.0256 1.0000 Uani S T . . . . .
O116 O 0.41197(15) 0.72101(15) -0.03463(6) 0.0301 1.0000 Uani . . . . . . .
O117 O 0.3333 0.6667 -0.07240(9) 0.0387 1.0000 Uani S T . . . . .
N118 N 0.47647(19) 0.72225(19) 0.05637(6) 0.0297 1.0000 Uani . . . . . . .
C119 C 0.5013(2) 0.6754(2) 0.06624(8) 0.0321 1.0000 Uani . . . . . . .
C120 C 0.5281(2) 0.6800(2) 0.09167(8) 0.0306 1.0000 Uani . . . . . . .
C121 C 0.5307(2) 0.7354(2) 0.10919(8) 0.0317 1.0000 Uani . . . . . . .
C122 C 0.5066(4) 0.7856(3) 0.09886(9) 0.0631 1.0000 Uani . . . . . . .
C123 C 0.4800(3) 0.7769(3) 0.07257(9) 0.0571 1.0000 Uani . . . . . . .
C124 C 0.5615(3) 0.7428(3) 0.13718(8) 0.0382 1.0000 Uani . . . . . . .
C125 C 0.5054(3) 0.6703(3) 0.15297(9) 0.0516 1.0000 Uani . . . . . . .
C126 C 0.6431(3) 0.7502(4) 0.13644(10) 0.0669 1.0000 Uani . . . . . . .
C127 C 0.5684(4) 0.8152(3) 0.15160(9) 0.0740 1.0000 Uani . . . . . . .
H1131 H 0.5187 0.5184 -0.0129 0.0369 1.0000 Uiso R . . . . . .
H1132 H 0.4486 0.4918 0.0065 0.0373 1.0000 Uiso R . . . . . .
H1143 H 0.4029 0.4212 -0.0340 0.0698 1.0000 Uiso R . . . . . .
H1142 H 0.4292 0.4999 -0.0484 0.0699 1.0000 Uiso R . . . . . .
H1141 H 0.3620 0.4692 -0.0281 0.0695 1.0000 Uiso R . . . . . .
H1051 H 0.6609 0.8586 -0.0258 0.0378 1.0000 Uiso R . . . . . .
H1061 H 0.7221 0.8289 -0.0589 0.0398 1.0000 Uiso R . . . . . .
H1071 H 0.6803 0.6968 -0.0690 0.0398 1.0000 Uiso R . . . . . .
H1081 H 0.5758 0.5989 -0.0460 0.0358 1.0000 Uiso R . . . . . .
H1191 H 0.5017 0.6385 0.0552 0.0409 1.0000 Uiso R . . . . . .
H1201 H 0.5446 0.6453 0.0973 0.0397 1.0000 Uiso R . . . . . .
H1252 H 0.5270 0.6732 0.1703 0.0876 1.0000 Uiso R . . . . . .
H1253 H 0.4556 0.6685 0.1549 0.0878 1.0000 Uiso R . . . . . .
H1251 H 0.4972 0.6227 0.1447 0.0878 1.0000 Uiso R . . . . . .
H1273 H 0.5877 0.8175 0.1691 0.1197 1.0000 Uiso R . . . . . .
H1272 H 0.6052 0.8619 0.1423 0.1198 1.0000 Uiso R . . . . . .
H1271 H 0.5176 0.8120 0.1522 0.1196 1.0000 Uiso R . . . . . .
H1263 H 0.6621 0.7538 0.1539 0.1012 1.0000 Uiso R . . . . . .
H1262 H 0.6790 0.7976 0.1272 0.1015 1.0000 Uiso R . . . . . .
H1261 H 0.6401 0.7056 0.1278 0.1013 1.0000 Uiso R . . . . . .
H1221 H 0.5076 0.8253 0.1096 0.0897 1.0000 Uiso R . . . . . .
H1231 H 0.4643 0.8111 0.0661 0.0838 1.0000 Uiso R . . . . . .

loop_
_atom_site_aniso_label
_atom_site_aniso_U_11
_atom_site_aniso_U_22
_atom_site_aniso_U_33
_atom_site_aniso_U_23
_atom_site_aniso_U_13
_atom_site_aniso_U_12
Mn1 0.0238(3) 0.0215(2) 0.0245(3) 0.0019(2) 0.0040(2) 0.0114(2)
O2 0.0231(13) 0.0231(13) 0.026(2) 0.0000 0.0000 0.0115(6)
O3 0.0340(15) 0.0241(13) 0.0381(16) 0.0027(11) 0.0110(12) 0.0137(11)
C4 0.044(2) 0.0285(18) 0.0203(17) 0.0072(14) 0.0043(15) 0.0250(17)
C5 0.046(2) 0.028(2) 0.033(2) 0.0025(16) -0.0048(18) 0.0190(19)
C6 0.070(3) 0.0262(19) 0.031(2) -0.0023(16) -0.005(2) 0.030(2)
C7 0.067(3) 0.041(2) 0.035(2) 0.0008(19) 0.006(2) 0.038(2)
C8 0.047(2) 0.042(2) 0.032(2) 0.0056(18) 0.0029(18) 0.033(2)
C9 0.042(2) 0.035(2) 0.0232(18) 0.0086(15) 0.0031(16) 0.0277(18)
C10 0.0332(19) 0.0272(18) 0.0209(15) 0.0079(14) 0.0015(15) 0.0169(16)
N11 0.0237(15) 0.0259(15) 0.0254(15) 0.0061(13) 0.0022(12) 0.0135(12)
O12 0.0299(13) 0.0265(13) 0.0347(15) 0.0073(11) 0.0064(11) 0.0151(11)
C13 0.030(2) 0.045(2) 0.043(2) 0.0072(19) 0.0048(18) 0.0254(19)
C14 0.048(3) 0.068(3) 0.062(3) 0.029(3) 0.031(3) 0.032(3)
Cl15 0.0278(4) 0.0278(4) 0.0207(7) 0.0000 0.0000 0.0139(2)
O16 0.0348(15) 0.0293(14) 0.0272(13) -0.0027(11) -0.0010(12) 0.0137(12)
O17 0.0418(17) 0.0418(17) 0.018(2) 0.0000 0.0000 0.0209(8)
N18 0.0342(17) 0.0230(15) 0.0278(16) 0.0022(13) 0.0018(13) 0.0133(14)
C19 0.054(3) 0.037(2) 0.038(2) 0.0043(18) 0.005(2) 0.032(2)
C20 0.063(3) 0.040(2) 0.029(2) 0.0033(18) 0.008(2) 0.030(2)
C21 0.039(2) 0.0244(18) 0.030(2) 0.0068(15) -0.0029(17) 0.0069(17)
C22 0.043(2) 0.044(2) 0.043(2) 0.015(2) 0.0003(19) 0.025(2)
C23 0.041(2) 0.035(2) 0.041(2) 0.0092(18) 0.0115(19) 0.0219(19)
C24 0.082(3) 0.081(3) 0.030(2) 0.013(2) -0.010(2) 0.043(3)
C25 0.118(4) 0.082(4) 0.046(3) 0.025(3) 0.003(3) 0.048(3)
C26 0.098(5) 0.065(4) 0.028(2) 0.003(2) 0.004(3) 0.018(3)
C27 0.089(4) 0.158(5) 0.050(3) 0.019(3) -0.021(3) 0.022(4)
Mn101 0.0217(3) 0.0226(2) 0.0241(3) -0.0034(3) -0.0019(2) 0.0113(2)
O102 0.0206(12) 0.0206(12) 0.029(2) 0.0000 0.0000 0.0103(6)
O103 0.0209(12) 0.0251(13) 0.0378(14) -0.0097(11) 0.0023(11) 0.0077(11)
C104 0.0189(16) 0.0253(18) 0.0311(19) -0.0014(14) -0.0047(14) 0.0114(14)
C105 0.0245(18) 0.0209(17) 0.051(2) -0.0047(16) -0.0018(17) 0.0099(15)
C106 0.0205(18) 0.030(2) 0.049(3) 0.0054(18) 0.0115(17) 0.0068(16)
C107 0.0279(19) 0.041(2) 0.032(2) -0.0023(17) 0.0034(16) 0.0173(17)
C108 0.035(2) 0.0235(18) 0.031(2) -0.0037(15) 0.0016(16) 0.0141(16)
C109 0.0247(17) 0.0260(17) 0.0199(16) -0.0002(14) -0.0037(13) 0.0116(15)
C110 0.0272(17) 0.0266(17) 0.0184(16) -0.0042(13) -0.0050(13) 0.0158(15)
N111 0.0228(14) 0.0227(14) 0.0208(14) -0.0013(11) -0.0050(12) 0.0113(12)
O112 0.0232(12) 0.0247(12) 0.0295(13) -0.0027(10) -0.0060(10) 0.0122(10)
C113 0.0321(19) 0.0267(19) 0.038(2) 0.0052(16) 0.0106(16) 0.0172(16)
C114 0.055(3) 0.028(2) 0.056(3) -0.012(2) 0.000(2) 0.015(2)
Cl115 0.0277(4) 0.0277(4) 0.0215(7) 0.0000 0.0000 0.0138(2)
O116 0.0284(14) 0.0286(13) 0.0290(14) 0.0006(11) 0.0014(11) 0.0111(11)
O117 0.0426(17) 0.0426(17) 0.031(3) 0.0000 0.0000 0.0213(9)
N118 0.0322(17) 0.0364(18) 0.0283(16) -0.0051(13) -0.0060(14) 0.0230(14)
C119 0.040(2) 0.0297(19) 0.033(2) -0.0066(16) -0.0047(17) 0.0220(17)
C120 0.036(2) 0.0316(19) 0.033(2) -0.0003(16) -0.0041(16) 0.0233(17)
C121 0.040(2) 0.036(2) 0.0254(19) -0.0007(16) -0.0007(16) 0.0238(18)
C122 0.122(5) 0.071(3) 0.034(2) -0.022(2) -0.031(3) 0.076(4)
C123 0.107(4) 0.067(3) 0.035(2) -0.009(2) -0.017(3) 0.072(3)
C124 0.056(3) 0.043(2) 0.0249(19) 0.0009(17) -0.0043(19) 0.031(2)
C125 0.079(4) 0.064(3) 0.033(2) 0.005(2) 0.004(2) 0.052(3)
C126 0.059(3) 0.111(5) 0.035(3) -0.002(3) -0.016(2) 0.046(3)
C127 0.152(6) 0.058(3) 0.029(2) -0.013(2) -0.027(3) 0.066(4)

loop_
_atom_type_symbol
_atom_type_scat_dispersion_real
_atom_type_scat_dispersion_imag
_atom_type_scat_Cromer_Mann_a1
_atom_type_scat_Cromer_Mann_b1
_atom_type_scat_Cromer_Mann_a2
_atom_type_scat_Cromer_Mann_b2
_atom_type_scat_Cromer_Mann_a3
_atom_type_scat_Cromer_Mann_b3
_atom_type_scat_Cromer_Mann_a4
_atom_type_scat_Cromer_Mann_b4
_atom_type_scat_Cromer_Mann_c
_atom_type_scat_source
C 0.0033 0.0016 2.3100 20.8439 1.0200 10.2075 1.5886 0.5687 0.8650 51.6512 0.2156 'International Tables Vol C 4.2.6.8 and 6.1.1.4'
H 0.0000 0.0000 0.4930 10.5109 0.3229 26.1257 0.1402 3.1424 0.0408 57.7998 0.0030 'International Tables Vol C 4.2.6.8 and 6.1.1.4'
N 0.0061 0.0033 12.2126 0.0057 3.1322 9.8933 2.0125 28.9975 1.1663 0.5826 -11.5290 'International Tables Vol C 4.2.6.8 and 6.1.1.4'
O 0.0106 0.0060 3.0485 13.2771 2.2868 5.7011 1.5463 0.3239 0.8670 32.9089 0.2508 'International Tables Vol C 4.2.6.8 and 6.1.1.4'
Cl 0.1484 0.1585 11.4604 0.0104 7.1964 1.1662 6.2556 18.5194 1.6455 47.7784 -9.5574 'International Tables Vol C 4.2.6.8 and 6.1.1.4'
Mn 0.3368 0.7283 11.2819 5.3409 7.3573 0.3432 3.0193 17.8674 2.2441 83.7543 1.0896 'International Tables Vol C 4.2.6.8 and 6.1.1.4'

loop_
_geom_angle_atom_site_label_1
_geom_angle_site_symmetry_1
_geom_angle_atom_site_label_2
_geom_angle_site_symmetry_2
_geom_angle_atom_site_label_3
_geom_angle_site_symmetry_3
_geom_angle
_geom_angle_publ_flag
Mn1 7_675 Mn1 . O2 . 31.16(3) yes
Mn1 7_675 Mn1 . O3 . 148.16(9) yes
O2 . Mn1 . O3 . 174.57(15) yes
Mn1 7_675 Mn1 . N11 . 117.52(8) yes
O2 . Mn1 . N11 . 89.56(9) yes
O3 . Mn1 . N11 . 88.38(11) yes
Mn1 7_675 Mn1 . O12 . 60.66(8) yes
O2 . Mn1 . O12 . 89.73(8) yes
O3 . Mn1 . O12 . 91.87(11) yes
N11 . Mn1 . O12 . 174.93(11) yes
Mn1 7_675 Mn1 . O16 . 76.40(6) yes
O2 . Mn1 . O16 . 86.21(14) yes
O3 . Mn1 . O16 . 88.61(11) yes
N11 . Mn1 . O16 . 85.11(10) yes
O12 . Mn1 . O16 . 89.84(10) yes
Mn1 7_675 Mn1 . N18 . 105.06(8) yes
O2 . Mn1 . N18 . 96.19(14) yes
O3 . Mn1 . N18 . 89.03(11) yes
N11 . Mn1 . N18 . 96.09(11) yes
O12 . Mn1 . N18 . 88.97(11) yes
O16 . Mn1 . N18 . 177.32(10) yes
Mn1 7_675 O2 . Mn1 . 117.69(6) yes
Mn1 7_675 O2 . Mn1 4_765 117.69(6) yes
Mn1 . O2 . Mn1 4_765 117.69(6) yes
Mn1 . O3 . C4 . 129.1(2) yes
O3 . C4 . C5 . 117.9(4) yes
O3 . C4 . C9 . 123.6(3) yes
C5 . C4 . C9 . 118.4(3) yes
C4 . C5 . C6 . 121.1(4) yes
C4 . C5 . H51 . 120.5 no
C6 . C5 . H51 . 118.4 no
C5 . C6 . C7 . 120.7(4) yes
C5 . C6 . H61 . 120.9 no
C7 . C6 . H61 . 118.4 no
C6 . C7 . C8 . 119.3(4) yes
C6 . C7 . H71 . 120.5 no
C8 . C7 . H71 . 120.2 no
C7 . C8 . C9 . 122.6(4) yes
C7 . C8 . H81 . 118.7 no
C9 . C8 . H81 . 118.7 no
C4 . C9 . C8 . 117.9(4) yes
C4 . C9 . C10 . 122.2(3) yes
C8 . C9 . C10 . 119.9(4) yes
C9 . C10 . N11 . 121.5(3) yes
C9 . C10 . C13 . 120.2(3) yes
N11 . C10 . C13 . 118.2(3) yes
O12 4_765 N11 . Mn1 . 113.7(2) yes
O12 4_765 N11 . C10 . 117.1(3) yes
Mn1 . N11 . C10 . 129.2(3) yes
N11 7_675 O12 . Mn1 . 115.84(19) yes
C10 . C13 . C14 . 109.9(3) yes
C10 . C13 . H131 . 109.0 no
C14 . C13 . H131 . 110.5 no
C10 . C13 . H132 . 110.9 no
C14 . C13 . H132 . 109.9 no
H131 . C13 . H132 . 106.7 no
C13 . C14 . H143 . 108.5 no
C13 . C14 . H141 . 109.3 no
H143 . C14 . H141 . 108.8 no
C13 . C14 . H142 . 111.1 no
H143 . C14 . H142 . 110.3 no
H141 . C14 . H142 . 108.8 no
O16 7_675 Cl15 . O16 4_765 108.93(12) yes
O16 7_675 Cl15 . O16 . 108.93(12) yes
O16 4_765 Cl15 . O16 . 108.93(11) yes
O16 7_675 Cl15 . O17 . 110.01(11) yes
O16 4_765 Cl15 . O17 . 110.01(11) yes
O16 . Cl15 . O17 . 110.01(11) yes
Mn1 . O16 . Cl15 . 121.30(15) yes
Mn1 . N18 . C19 . 120.1(3) yes
Mn1 . N18 . C23 . 123.1(3) yes
C19 . N18 . C23 . 116.7(3) yes
N18 . C19 . C20 . 123.1(4) yes
N18 . C19 . H191 . 117.8 no
C20 . C19 . H191 . 119.1 no
C19 . C20 . C21 . 120.1(4) yes
C19 . C20 . H201 . 120.1 no
C21 . C20 . H201 . 119.8 no
C20 . C21 . C22 . 116.3(4) yes
C20 . C21 . C24 . 122.3(4) yes
C22 . C21 . C24 . 121.4(4) yes
C21 . C22 . C23 . 121.0(4) yes
C21 . C22 . H221 . 118.7 no
C23 . C22 . H221 . 120.3 no
C22 . C23 . N18 . 122.7(4) yes
C22 . C23 . H231 . 119.3 no
N18 . C23 . H231 . 118.0 no
C21 . C24 . C25 . 107.8(4) yes
C21 . C24 . C26 . 113.6(4) yes
C25 . C24 . C26 . 103.6(5) yes
C21 . C24 . C27 . 108.5(5) yes
C25 . C24 . C27 . 116.8(6) yes
C26 . C24 . C27 . 106.7(5) yes
C24 . C25 . H252 . 105.9 no
C24 . C25 . H253 . 107.7 no
H252 . C25 . H253 . 109.0 no
C24 . C25 . H251 . 110.7 no
H252 . C25 . H251 . 110.1 no
H253 . C25 . H251 . 113.2 no
C24 . C26 . H262 . 109.1 no
C24 . C26 . H261 . 110.1 no
H262 . C26 . H261 . 110.1 no
C24 . C26 . H263 . 109.0 no
H262 . C26 . H263 . 108.5 no
H261 . C26 . H263 . 110.1 no
C24 . C27 . H272 . 104.5 no
C24 . C27 . H271 . 110.6 no
H272 . C27 . H271 . 114.2 no
C24 . C27 . H273 . 105.4 no
H272 . C27 . H273 . 108.7 no
H271 . C27 . H273 . 112.8 no
Mn101 4_665 Mn101 . Mn101 7_565 60.000(4) yes
Mn101 4_665 Mn101 . O102 . 30.98(3) yes
Mn101 7_565 Mn101 . O102 . 30.98(3) yes
Mn101 4_665 Mn101 . O103 . 148.31(9) yes
Mn101 7_565 Mn101 . O103 . 145.20(9) yes
O102 . Mn101 . O103 . 172.86(15) yes
Mn101 4_665 Mn101 . N111 . 116.77(8) yes
Mn101 7_565 Mn101 . N111 . 58.14(8) yes
O102 . Mn101 . N111 . 89.10(9) yes
O103 . Mn101 . N111 . 87.80(11) yes
Mn101 4_665 Mn101 . O112 . 61.12(7) yes
Mn101 7_565 Mn101 . O112 . 120.80(7) yes
O102 . Mn101 . O112 . 90.16(7) yes
O103 . Mn101 . O112 . 92.23(11) yes
N111 . Mn101 . O112 . 173.77(12) yes
Mn101 4_665 Mn101 . O116 . 75.57(6) yes
Mn101 7_565 Mn101 . O116 . 82.65(6) yes
O102 . Mn101 . O116 . 85.47(14) yes
O103 . Mn101 . O116 . 87.86(10) yes
N111 . Mn101 . O116 . 85.03(10) yes
Mn101 4_665 Mn101 . N118 . 106.08(8) yes
Mn101 7_565 Mn101 . N118 . 98.39(8) yes
O102 . Mn101 . N118 . 96.10(15) yes
O103 . Mn101 . N118 . 90.55(11) yes
N111 . Mn101 . N118 . 94.41(11) yes
O112 . Mn101 . O116 . 88.75(10) yes
O112 . Mn101 . N118 . 91.83(11) yes
O116 . Mn101 . N118 . 178.33(11) yes
Mn101 7_565 O102 . Mn101 . 118.05(6) yes
Mn101 7_565 O102 . Mn101 4_665 118.05(6) yes
Mn101 . O102 . Mn101 4_665 118.05(6) yes
Mn101 . O103 . C104 . 126.0(2) yes
O103 . C104 . C105 . 118.2(3) yes
O103 . C104 . C109 . 123.5(3) yes
C105 . C104 . C109 . 118.2(3) yes
C104 . C105 . C106 . 122.1(3) yes
C104 . C105 . H1051 . 117.5 no
C106 . C105 . H1051 . 120.3 no
C105 . C106 . C107 . 120.1(3) yes
C105 . C106 . H1061 . 119.8 no
C107 . C106 . H1061 . 120.1 no
C106 . C107 . C108 . 118.9(3) yes
C106 . C107 . H1071 . 121.4 no
C108 . C107 . H1071 . 119.7 no
C107 . C108 . C109 . 122.4(3) yes
C107 . C108 . H1081 . 119.2 no
C109 . C108 . H1081 . 118.4 no
C104 . C109 . C108 . 118.3(3) yes
C104 . C109 . C110 . 121.5(3) yes
C108 . C109 . C110 . 120.2(3) yes
C109 . C110 . N111 . 119.9(3) yes
C109 . C110 . C113 . 120.9(3) yes
N111 . C110 . C113 . 119.2(3) yes
O112 7_565 N111 . Mn101 . 113.7(2) yes
O112 7_565 N111 . C110 . 116.6(3) yes
Mn101 . N111 . C110 . 129.7(2) yes
N111 4_665 O112 . Mn101 . 112.28(19) yes
C110 . C113 . C114 . 111.9(3) yes
C110 . C113 . H1131 . 110.7 no
C114 . C113 . H1131 . 109.3 no
C110 . C113 . H1132 . 110.1 no
C114 . C113 . H1132 . 107.9 no
H1131 . C113 . H1132 . 106.9 no
C113 . C114 . H1143 . 113.0 no
C113 . C114 . H1142 . 110.4 no
H1143 . C114 . H1142 . 108.9 no
C113 . C114 . H1141 . 109.2 no
H1143 . C114 . H1141 . 108.1 no
H1142 . C114 . H1141 . 107.1 no
O116 7_565 Cl115 . O116 4_665 109.17(12) yes
O116 7_565 Cl115 . O117 4_665 109.70(11) yes
O116 4_665 Cl115 . O117 4_665 109.86(11) yes
O116 7_565 Cl115 . O116 . 109.10(12) yes
O116 4_665 Cl115 . O116 . 109.19(12) yes
O117 4_665 Cl115 . O116 . 109.80(11) yes
Mn101 . O116 . Cl115 4_665 120.13(15) yes
Mn101 . O116 . Cl115 . 120.15(15) yes
Mn101 . O116 . Cl115 7_565 120.16(15) yes
Mn101 . N118 . C119 . 123.5(3) yes
Mn101 . N118 . C123 . 120.2(3) yes
C119 . N118 . C123 . 115.9(3) yes
N118 . C119 . C120 . 124.3(3) yes
N118 . C119 . H1191 . 117.8 no
C120 . C119 . H1191 . 117.9 no
C119 . C120 . C121 . 120.9(3) yes
C119 . C120 . H1201 . 119.8 no
C121 . C120 . H1201 . 119.3 no
C120 . C121 . C122 . 115.1(4) yes
C120 . C121 . C124 . 122.0(3) yes
C122 . C121 . C124 . 122.9(3) yes
C121 . C122 . C123 . 120.4(4) yes
C121 . C122 . H1221 . 119.7 no
C123 . C122 . H1221 . 120.0 no
C122 . C123 . N118 . 123.4(4) yes
C122 . C123 . H1231 . 118.9 no
N118 . C123 . H1231 . 117.7 no
C121 . C124 . C125 . 109.5(4) yes
C121 . C124 . C126 . 109.5(4) yes
C125 . C124 . C126 . 109.5(4) yes
C121 . C124 . C127 . 112.2(3) yes
C125 . C124 . C127 . 107.6(4) yes
C126 . C124 . C127 . 108.6(4) yes
C124 . C125 . H1252 . 109.5 no
C124 . C125 . H1253 . 109.4 no
H1252 . C125 . H1253 . 108.3 no
C124 . C125 . H1251 . 111.9 no
H1252 . C125 . H1251 . 108.0 no
H1253 . C125 . H1251 . 109.6 no
C124 . C126 . H1263 . 109.7 no
C124 . C126 . H1262 . 109.1 no
H1263 . C126 . H1262 . 108.3 no
C124 . C126 . H1261 . 110.0 no
H1263 . C126 . H1261 . 109.7 no
H1262 . C126 . H1261 . 110.2 no
C124 . C127 . H1273 . 109.3 no
C124 . C127 . H1272 . 108.9 no
H1273 . C127 . H1272 . 108.6 no
C124 . C127 . H1271 . 110.0 no
H1273 . C127 . H1271 . 110.1 no
H1272 . C127 . H1271 . 109.8 no

loop_
_geom_bond_atom_site_label_1
_geom_bond_site_symmetry_1
_geom_bond_atom_site_label_2
_geom_bond_site_symmetry_2
_geom_bond_distance
_geom_bond_publ_flag
Mn1 . Mn1 7_675 3.2534(9) yes
Mn1 . O2 . 1.9009(8) yes
Mn1 . O3 . 1.859(3) yes
Mn1 . N11 . 2.007(3) yes
Mn1 . O12 . 1.903(3) yes
Mn1 . O16 . 2.470(3) yes
Mn1 . N18 . 2.278(3) yes
O3 . C4 . 1.328(4) yes
C4 . C5 . 1.404(5) yes
C4 . C9 . 1.422(5) yes
C5 . C6 . 1.383(5) yes
C5 . H51 . 0.899 no
C6 . C7 . 1.373(6) yes
C6 . H61 . 0.907 no
C7 . C8 . 1.365(6) yes
C7 . H71 . 0.935 no
C8 . C9 . 1.404(5) yes
C8 . H81 . 0.917 no
C9 . C10 . 1.457(5) yes
C10 . N11 . 1.299(4) yes
C10 . C13 . 1.516(5) yes
N11 . O12 4_765 1.376(4) yes
C13 . C14 . 1.532(5) yes
C13 . H131 . 0.972 no
C13 . H132 . 0.959 no
C14 . H143 . 0.960 no
C14 . H141 . 0.934 no
C14 . H142 . 0.947 no
Cl15 . O16 7_675 1.447(3) yes
Cl15 . O16 4_765 1.447(3) yes
Cl15 . O16 . 1.447(3) yes
Cl15 . O17 . 1.428(4) yes
N18 . C19 . 1.332(5) yes
N18 . C23 . 1.331(5) yes
C19 . C20 . 1.383(5) yes
C19 . H191 . 0.922 no
C20 . C21 . 1.376(6) yes
C20 . H201 . 0.902 no
C21 . C22 . 1.366(6) yes
C21 . C24 . 1.535(6) yes
C22 . C23 . 1.377(5) yes
C22 . H221 . 0.908 no
C23 . H231 . 0.944 no
C24 . C25 . 1.563(8) yes
C24 . C26 . 1.521(8) yes
C24 . C27 . 1.439(8) yes
C25 . H252 . 0.983 no
C25 . H253 . 0.987 no
C25 . H251 . 0.998 no
C26 . H262 . 0.982 no
C26 . H261 . 0.983 no
C26 . H263 . 0.961 no
C27 . H272 . 0.988 no
C27 . H271 . 0.995 no
C27 . H273 . 0.970 no
Mn101 . Mn101 4_665 3.2370(9) yes
Mn101 . Mn101 7_565 3.2370(9) yes
Mn101 . O102 . 1.8878(8) yes
Mn101 . O103 . 1.863(2) yes
Mn101 . N111 . 2.012(3) yes
Mn101 . O112 . 1.932(2) yes
Mn101 . O116 . 2.487(3) yes
Mn101 . N118 . 2.263(3) yes
O103 . C104 . 1.317(4) yes
C104 . C105 . 1.395(5) yes
C104 . C109 . 1.424(5) yes
C105 . C106 . 1.372(5) yes
C105 . H1051 . 0.913 no
C106 . C107 . 1.394(5) yes
C106 . H1061 . 0.917 no
C107 . C108 . 1.377(5) yes
C107 . H1071 . 0.932 no
C108 . C109 . 1.400(5) yes
C108 . H1081 . 0.930 no
C109 . C110 . 1.466(5) yes
C110 . N111 . 1.295(4) yes
C110 . C113 . 1.515(5) yes
N111 . O112 7_565 1.378(3) yes
C113 . C114 . 1.528(5) yes
C113 . H1131 . 0.962 no
C113 . H1132 . 0.961 no
C114 . H1143 . 0.940 no
C114 . H1142 . 0.947 no
C114 . H1141 . 0.954 no
Cl115 . O116 7_565 1.447(3) yes
Cl115 . O116 4_665 1.446(3) yes
Cl115 . O117 4_665 1.413(5) yes
Cl115 . O116 . 1.447(3) yes
N118 . C119 . 1.328(5) yes
N118 . C123 . 1.317(5) yes
C119 . C120 . 1.370(5) yes
C119 . H1191 . 0.913 no
C120 . C121 . 1.377(5) yes
C120 . H1201 . 0.927 no
C121 . C122 . 1.383(5) yes
C121 . C124 . 1.511(5) yes
C122 . C123 . 1.401(6) yes
C122 . H1221 . 0.937 no
C123 . H1231 . 0.924 no
C124 . C125 . 1.512(6) yes
C124 . C126 . 1.527(6) yes
C124 . C127 . 1.534(6) yes
C125 . H1252 . 0.960 no
C125 . H1253 . 0.961 no
C125 . H1251 . 0.955 no
C126 . H1263 . 0.943 no
C126 . H1262 . 0.957 no
C126 . H1261 . 0.947 no
C127 . H1273 . 0.953 no
C127 . H1272 . 0.954 no
C127 . H1271 . 0.961 no
